data_7220974
loop_
_publ_author_name
'Makhseed, Saad'
'Ghazal, Basma'
'Abdelmoniem, Amr Mohamed'
'Novakova, Veronika'
'Zimcik, Petr'

_publ_section_title
;
 Photophysical and theoretical studies of peripherally halogenated
 octaphenoxyphthalocyanines
;
_journal_name_full 'RSC Adv.'
_journal_paper_doi 10.1039/C5RA09737A
_journal_year 2015
_chemical_formula_moiety 'C20 H8 Cl4 N2 O2'
_chemical_formula_sum 'C20 H8 Cl4 N2 O2'
_chemical_formula_weight 450.11
_space_group_IT_number 19
_symmetry_cell_setting orthorhombic
_symmetry_Int_Tables_number 19
_symmetry_space_group_name_Hall 'P 2ac 2ab'
_symmetry_space_group_name_H-M 'P 21 21 21'
_atom_sites_solution_hydrogens geom
_atom_sites_solution_primary direct
_atom_sites_solution_secondary difmap
_audit_update_record
;
2015-05-17 deposited with the CCDC.
2015-06-30 downloaded from the CCDC.
;
_cell_angle_alpha 90.0000
_cell_angle_beta 90.0000
_cell_angle_gamma 90.0000
_cell_formula_units_Z 4
_cell_length_a 11.6044(4)
_cell_length_b 12.7753(5)
_cell_length_c 13.3673(10)
_cell_measurement_reflns_used 17191
_cell_measurement_temperature 150
_cell_measurement_theta_max 27.46
_cell_measurement_theta_min 3.05
_cell_volume 1981.70(18)
_computing_cell_refinement 'CrystalClear-SM Expert 2.0 r4'
_computing_data_collection 'CrystalClear-SM Expert 2.0 r4 (Rigaku, 2009)'
_computing_data_reduction 'CrystalClear-SM Expert 2.0 r4'
_computing_molecular_graphics 'CrystalStructure 4.0'
_computing_publication_material 'CrystalStructure 4.0 (Rigaku, 2010)'
_computing_structure_refinement 'SHELXL97 (Sheldrick, 2008)'
_computing_structure_solution 'Il Milione (Burla, et al., 2007)'
_diffrn_ambient_temperature 150
_diffrn_detector_area_resol_mean 10.000
_diffrn_measured_fraction_theta_full 0.998
_diffrn_measured_fraction_theta_max 0.998
_diffrn_measurement_device_type 'Rigaku R-AXIS RAPID'
_diffrn_measurement_method \w
_diffrn_radiation_type 'Mo K\a'
_diffrn_radiation_wavelength 0.71075
_diffrn_reflns_av_R_equivalents 0.0205
_diffrn_reflns_limit_h_max 14
_diffrn_reflns_limit_h_min -15
_diffrn_reflns_limit_k_max 14
_diffrn_reflns_limit_k_min -16
_diffrn_reflns_limit_l_max 17
_diffrn_reflns_limit_l_min -17
_diffrn_reflns_number 19722
_diffrn_reflns_theta_full 27.46
_diffrn_reflns_theta_max 27.46
_diffrn_standards_number 0
_exptl_absorpt_coefficient_mu 0.615
_exptl_absorpt_correction_T_max 0.832
_exptl_absorpt_correction_T_min 0.712
_exptl_absorpt_correction_type multi-scan
_exptl_absorpt_process_details 'ABSCOR (Rigaku, 1995)'
_exptl_crystal_colour colorless
_exptl_crystal_density_diffrn 1.509
_exptl_crystal_density_method 'not measured'
_exptl_crystal_description block
_exptl_crystal_F_000 904.00
_exptl_crystal_size_max 0.350
_exptl_crystal_size_mid 0.350
_exptl_crystal_size_min 0.300
_refine_diff_density_max 0.390
_refine_diff_density_min -0.220
_refine_ls_abs_structure_details 'Flack, H. D. (1983), Acta Cryst. A39, 876-881.  1968 Friedel Pairs'
_refine_ls_abs_structure_Flack 0.00(4)
_refine_ls_extinction_method none
_refine_ls_goodness_of_fit_ref 1.051
_refine_ls_hydrogen_treatment constr
_refine_ls_number_parameters 253
_refine_ls_number_reflns 4535
_refine_ls_number_restraints 0
_refine_ls_R_factor_gt 0.0264
_refine_ls_shift/su_max 0.001
_refine_ls_structure_factor_coef Fsqd
_refine_ls_weighting_details 'w = 1/[\s^2^(Fo^2^)+(0.0476P)^2^+0.2068P] where P=(Fo^2^+2Fc^2^)/3'
_refine_ls_weighting_scheme calc
_refine_ls_wR_factor_ref 0.0723
_reflns_number_gt 4333
_reflns_number_total 4535
_reflns_threshold_expression F^2^>2.0\s(F^2^)
_cod_data_source_file c5ra09737a2.cif
_cod_data_source_block Pn2
_cod_original_cell_volume 1981.71(17)
_cod_database_code 7220974

loop_
_symmetry_equiv_pos_site_id
_symmetry_equiv_pos_as_xyz
1 +X,+Y,+Z
2 1/2+X,1/2-Y,-Z
3 -X,1/2+Y,1/2-Z
4 1/2-X,-Y,1/2+Z

loop_
_atom_site_label
_atom_site_type_symbol
_atom_site_fract_x
_atom_site_fract_y
_atom_site_fract_z
_atom_site_U_iso_or_equiv
_atom_site_adp_type
_atom_site_occupancy
_atom_site_symmetry_multiplicity
_atom_site_calc_flag
_atom_site_refinement_flags
Cl1 Cl 0.66033(4) 0.58190(3) 0.90824(4) 0.04479(11) Uani 1.0 4 d .
Cl2 Cl 0.20182(4) 0.53417(4) 0.94609(3) 0.04487(11) Uani 1.0 4 d .
Cl3 Cl 0.73885(5) 0.27909(5) 0.85580(4) 0.06256(16) Uani 1.0 4 d .
Cl4 Cl 0.32187(4) 0.09701(4) 0.87911(4) 0.04819(12) Uani 1.0 4 d .
O1 O 0.44230(10) 0.46391(7) 0.92400(7) 0.0313(3) Uani 1.0 4 d .
O2 O 0.48733(10) 0.27054(8) 0.89311(8) 0.0335(3) Uani 1.0 4 d .
N1 N 0.56840(14) 0.47926(13) 1.35001(10) 0.0443(4) Uani 1.0 4 d .
N2 N 0.63018(15) 0.16649(12) 1.30573(12) 0.0463(4) Uani 1.0 4 d .
C1 C 0.48102(12) 0.41054(11) 1.00622(10) 0.0247(3) Uani 1.0 4 d .
C2 C 0.49633(12) 0.45362(11) 1.09948(10) 0.0265(3) Uani 1.0 4 d .
C3 C 0.53620(12) 0.39119(11) 1.17810(10) 0.0254(3) Uani 1.0 4 d .
C4 C 0.55798(12) 0.28503(11) 1.16190(10) 0.0268(3) Uani 1.0 4 d .
C5 C 0.54251(13) 0.24152(11) 1.06671(11) 0.0286(3) Uani 1.0 4 d .
C6 C 0.50514(12) 0.30415(11) 0.98893(10) 0.0259(3) Uani 1.0 4 d .
C7 C 0.55445(13) 0.43884(12) 1.27500(11) 0.0301(3) Uani 1.0 4 d .
C8 C 0.59835(14) 0.21940(12) 1.24192(11) 0.0329(3) Uani 1.0 4 d .
C9 C 0.43056(14) 0.57171(10) 0.93268(10) 0.0291(3) Uani 1.0 4 d .
C10 C 0.52530(15) 0.63663(12) 0.92466(11) 0.0339(4) Uani 1.0 4 d .
C11 C 0.51156(18) 0.74496(12) 0.92952(13) 0.0411(4) Uani 1.0 4 d .
C12 C 0.40253(19) 0.78623(12) 0.94185(13) 0.0431(4) Uani 1.0 4 d .
C13 C 0.30703(17) 0.72251(12) 0.94589(12) 0.0396(4) Uani 1.0 4 d .
C14 C 0.32125(14) 0.61472(12) 0.94168(10) 0.0317(3) Uani 1.0 4 d .
C15 C 0.53583(13) 0.17675(11) 0.86389(10) 0.0271(3) Uani 1.0 4 d .
C16 C 0.65274(14) 0.16970(14) 0.84050(11) 0.0341(4) Uani 1.0 4 d .
C17 C 0.69877(14) 0.07711(16) 0.80562(11) 0.0418(4) Uani 1.0 4 d .
C18 C 0.62808(16) -0.00823(14) 0.78998(11) 0.0390(4) Uani 1.0 4 d .
C19 C 0.51136(15) -0.00179(12) 0.80986(11) 0.0337(4) Uani 1.0 4 d .
C20 C 0.46618(12) 0.08989(11) 0.84905(10) 0.0278(3) Uani 1.0 4 d .
H2 H 0.4799 0.5255 1.1105 0.0318 Uiso 1.0 4 calc R
H5 H 0.5576 0.1694 1.0557 0.0343 Uiso 1.0 4 calc R
H11 H 0.5765 0.7899 0.9244 0.0493 Uiso 1.0 4 calc R
H12 H 0.3933 0.8599 0.9477 0.0517 Uiso 1.0 4 calc R
H13 H 0.2321 0.7520 0.9515 0.0476 Uiso 1.0 4 calc R
H17 H 0.7790 0.0721 0.7924 0.0502 Uiso 1.0 4 calc R
H18 H 0.6598 -0.0718 0.7654 0.0468 Uiso 1.0 4 calc R
H19 H 0.4625 -0.0598 0.7967 0.0404 Uiso 1.0 4 calc R

loop_
_atom_site_aniso_label
_atom_site_aniso_U_11
_atom_site_aniso_U_22
_atom_site_aniso_U_33
_atom_site_aniso_U_12
_atom_site_aniso_U_13
_atom_site_aniso_U_23
Cl1 0.0387(2) 0.0418(2) 0.0539(3) 0.00074(18) -0.01077(17) -0.00399(19)
Cl2 0.0462(3) 0.0463(3) 0.0421(3) -0.00401(19) 0.00958(18) 0.00297(17)
Cl3 0.0499(3) 0.0798(4) 0.0580(3) -0.0319(3) -0.0016(3) -0.0113(3)
Cl4 0.03109(19) 0.0570(3) 0.0565(3) -0.00292(18) 0.00706(17) -0.0096(2)
O1 0.0492(7) 0.0208(5) 0.0239(5) 0.0027(5) -0.0111(5) -0.0001(4)
O2 0.0491(7) 0.0253(5) 0.0261(5) 0.0089(5) -0.0127(5) -0.0040(4)
N1 0.0528(9) 0.0520(9) 0.0282(7) 0.0066(8) -0.0063(6) -0.0056(7)
N2 0.0647(10) 0.0387(8) 0.0354(8) 0.0053(8) -0.0090(7) 0.0094(6)
C1 0.0279(7) 0.0226(6) 0.0238(6) 0.0013(6) -0.0034(5) 0.0029(5)
C2 0.0302(7) 0.0244(6) 0.0250(7) 0.0023(6) -0.0020(6) -0.0006(5)
C3 0.0238(6) 0.0309(7) 0.0213(6) -0.0001(6) -0.0007(5) 0.0010(6)
C4 0.0267(7) 0.0281(7) 0.0257(7) 0.0002(6) -0.0021(5) 0.0059(6)
C5 0.0334(7) 0.0239(7) 0.0285(7) 0.0022(6) -0.0038(6) 0.0008(6)
C6 0.0291(7) 0.0240(7) 0.0247(7) 0.0007(6) -0.0034(6) -0.0015(5)
C7 0.0314(7) 0.0338(7) 0.0251(7) 0.0040(6) -0.0021(6) 0.0017(6)
C8 0.0404(8) 0.0305(7) 0.0278(7) 0.0013(7) -0.0018(6) 0.0020(6)
C9 0.0455(8) 0.0214(6) 0.0203(7) 0.0034(6) -0.0070(6) -0.0001(5)
C10 0.0439(9) 0.0287(7) 0.0290(7) 0.0019(7) -0.0087(7) -0.0001(6)
C11 0.0580(11) 0.0269(7) 0.0384(9) -0.0067(7) -0.0074(8) -0.0010(7)
C12 0.0701(12) 0.0242(7) 0.0350(8) 0.0061(8) 0.0028(8) 0.0011(7)
C13 0.0565(10) 0.0317(8) 0.0307(8) 0.0142(8) 0.0075(8) 0.0018(7)
C14 0.0431(9) 0.0301(7) 0.0218(6) 0.0004(7) 0.0002(6) 0.0022(6)
C15 0.0341(7) 0.0270(7) 0.0202(6) 0.0050(6) -0.0044(6) -0.0005(5)
C16 0.0328(7) 0.0447(9) 0.0247(7) -0.0047(7) -0.0040(6) -0.0001(6)
C17 0.0338(8) 0.0683(12) 0.0234(7) 0.0167(9) -0.0021(6) -0.0028(8)
C18 0.0539(10) 0.0399(9) 0.0231(7) 0.0224(8) -0.0029(7) -0.0033(6)
C19 0.0513(10) 0.0243(7) 0.0255(7) 0.0023(7) -0.0014(7) 0.0013(6)
C20 0.0296(7) 0.0298(7) 0.0239(6) 0.0020(6) 0.0002(6) -0.0000(6)

loop_
_atom_type_symbol
_atom_type_description
_atom_type_scat_dispersion_real
_atom_type_scat_dispersion_imag
_atom_type_scat_source
C C 0.0033 0.0016
;
International Tables for Crystallography
(1992, Vol. C, Tables 4.2.6.8 and 6.1.1.4)
;
H H 0.0000 0.0000
;
International Tables for Crystallography
(1992, Vol. C, Table 6.1.1.4)
;
N N 0.0061 0.0033
;
International Tables for Crystallography
(1992, Vol. C, Tables 4.2.6.8 and 6.1.1.4)
;
O O 0.0106 0.0060
;
International Tables for Crystallography
(1992, Vol. C, Tables 4.2.6.8 and 6.1.1.4)
;
Cl Cl 0.1484 0.1585
;
International Tables for Crystallography
(1992, Vol. C, Tables 4.2.6.8 and 6.1.1.4)
;

loop_
_geom_angle_atom_site_label_1
_geom_angle_atom_site_label_2
_geom_angle_atom_site_label_3
_geom_angle
_geom_angle_publ_flag
C1 O1 C9 117.32(11) yes
C6 O2 C15 118.45(12) yes
O1 C1 C2 124.83(13) yes
O1 C1 C6 114.49(12) yes
C2 C1 C6 120.68(13) yes
C1 C2 C3 119.75(13) yes
C2 C3 C4 119.83(13) yes
C2 C3 C7 118.78(13) yes
C4 C3 C7 121.40(13) yes
C3 C4 C5 120.22(13) yes
C3 C4 C8 120.67(13) yes
C5 C4 C8 119.11(13) yes
C4 C5 C6 119.62(13) yes
O2 C6 C1 115.31(12) yes
O2 C6 C5 124.80(13) yes
C1 C6 C5 119.89(13) yes
N1 C7 C3 177.93(17) yes
N2 C8 C4 179.60(18) yes
O1 C9 C10 120.72(14) yes
O1 C9 C14 119.31(14) yes
C10 C9 C14 119.77(13) yes
Cl1 C10 C9 119.22(12) yes
Cl1 C10 C11 120.70(14) yes
C9 C10 C11 120.08(16) yes
C10 C11 C12 119.30(17) yes
C11 C12 C13 121.12(15) yes
C12 C13 C14 119.31(17) yes
Cl2 C14 C9 120.04(12) yes
Cl2 C14 C13 119.62(14) yes
C9 C14 C13 120.33(15) yes
O2 C15 C16 121.06(14) yes
O2 C15 C20 119.83(13) yes
C16 C15 C20 118.88(14) yes
Cl3 C16 C15 118.88(13) yes
Cl3 C16 C17 120.60(13) yes
C15 C16 C17 120.52(16) yes
C16 C17 C18 119.90(16) yes
C17 C18 C19 120.40(16) yes
C18 C19 C20 119.57(15) yes
Cl4 C20 C15 119.36(11) yes
Cl4 C20 C19 120.00(12) yes
C15 C20 C19 120.64(14) yes
C1 C2 H2 120.124 no
C3 C2 H2 120.126 no
C4 C5 H5 120.194 no
C6 C5 H5 120.189 no
C10 C11 H11 120.352 no
C12 C11 H11 120.353 no
C11 C12 H12 119.445 no
C13 C12 H12 119.436 no
C12 C13 H13 120.353 no
C14 C13 H13 120.337 no
C16 C17 H17 120.055 no
C18 C17 H17 120.045 no
C17 C18 H18 119.805 no
C19 C18 H18 119.794 no
C18 C19 H19 120.213 no
C20 C19 H19 120.220 no

loop_
_geom_bond_atom_site_label_1
_geom_bond_atom_site_label_2
_geom_bond_distance
_geom_bond_publ_flag
Cl1 C10 1.7298(18) yes
Cl2 C14 1.7272(17) yes
Cl3 C16 1.7301(19) yes
Cl4 C20 1.7246(15) yes
O1 C1 1.3692(17) yes
O1 C9 1.3888(16) yes
O2 C6 1.3666(18) yes
O2 C15 1.3802(18) yes
N1 C7 1.139(2) yes
N2 C8 1.149(3) yes
C1 C2 1.3743(19) yes
C1 C6 1.407(2) yes
C2 C3 1.398(2) yes
C3 C4 1.396(2) yes
C3 C7 1.447(2) yes
C4 C5 1.400(2) yes
C4 C8 1.438(2) yes
C5 C6 1.382(2) yes
C9 C10 1.381(3) yes
C9 C14 1.388(3) yes
C10 C11 1.395(3) yes
C11 C12 1.381(3) yes
C12 C13 1.376(3) yes
C13 C14 1.388(3) yes
C15 C16 1.395(3) yes
C15 C20 1.387(2) yes
C16 C17 1.379(3) yes
C17 C18 1.380(3) yes
C18 C19 1.383(3) yes
C19 C20 1.386(2) yes
C2 H2 0.950 no
C5 H5 0.950 no
C11 H11 0.950 no
C12 H12 0.950 no
C13 H13 0.950 no
C17 H17 0.950 no
C18 H18 0.950 no
C19 H19 0.950 no

loop_
_geom_contact_atom_site_label_1
_geom_contact_atom_site_label_2
_geom_contact_distance
_geom_contact_publ_flag
_geom_contact_site_symmetry_2
Cl1 O1 2.9526(12) no .
Cl1 C1 3.2920(15) no .
Cl1 C2 3.5837(15) no .
Cl2 O1 2.9463(13) no .
Cl3 O2 2.9631(13) no .
Cl3 C6 3.2596(15) no .
Cl4 O2 2.9388(12) no .
O1 O2 2.5586(14) no .
N1 C2 3.467(2) no .
N1 C4 3.535(2) no .
N2 C3 3.513(2) no .
N2 C5 3.487(3) no .
C1 C4 2.775(2) no .
C1 C10 3.130(2) no .
C1 C14 3.314(2) no .
C1 C15 3.598(2) no .
C2 C5 2.797(2) no .
C2 C9 2.798(2) no .
C2 C10 3.323(2) no .
C2 C14 3.580(2) no .
C3 C6 2.786(2) no .
C5 C15 2.836(2) no .
C5 C16 3.409(3) no .
C6 C16 3.134(3) no .
C6 C20 3.346(2) no .
C7 C8 2.883(3) no .
C9 C12 2.763(2) no .
C10 C13 2.775(3) no .
C11 C14 2.770(3) no .
C15 C18 2.776(3) no .
C16 C19 2.768(3) no .
C17 C20 2.766(3) no .
Cl1 N1 3.3355(17) no 4_664
Cl1 C13 3.5977(18) no 2_567
Cl2 N1 3.3929(17) no 4_564
Cl2 C17 3.5990(16) no 3_656
Cl4 C3 3.4054(15) no 2_457
Cl4 C4 3.4567(15) no 2_457
O1 C18 2.9959(18) no 3_656
O1 C19 3.2021(18) no 3_656
N1 Cl1 3.3355(17) no 4_665
N1 Cl2 3.3929(17) no 4_565
N2 C2 3.340(3) no 3_647
N2 C13 3.474(3) no 3_647
N2 C14 3.486(3) no 3_647
N2 C18 3.464(3) no 4_655
C2 N2 3.340(3) no 3_657
C3 Cl4 3.4054(15) no 2_557
C4 Cl4 3.4567(15) no 2_557
C9 C17 3.522(2) no 3_656
C9 C18 3.219(2) no 3_656
C9 C19 3.442(2) no 3_656
C12 C19 3.470(3) no 1_565
C13 Cl1 3.5977(18) no 2_467
C13 N2 3.474(3) no 3_657
C14 N2 3.486(3) no 3_657
C14 C17 3.349(2) no 3_656
C14 C18 3.522(2) no 3_656
C17 Cl2 3.5990(16) no 3_646
C17 C9 3.522(2) no 3_646
C17 C14 3.349(2) no 3_646
C18 O1 2.9959(18) no 3_646
C18 N2 3.464(3) no 4_654
C18 C9 3.219(2) no 3_646
C18 C14 3.522(2) no 3_646
C19 O1 3.2021(18) no 3_646
C19 C9 3.442(2) no 3_646
C19 C12 3.470(3) no 1_545
Cl1 H2 3.4944 no .
Cl1 H11 2.8376 no .
Cl2 H13 2.8057 no .
Cl3 H17 2.8162 no .
Cl4 H19 2.8086 no .
O1 H2 2.6503 no .
O2 H5 2.6566 no .
N1 H2 3.4142 no .
N2 H5 3.4474 no .
C1 H5 3.2743 no .
C3 H5 3.2822 no .
C4 H2 3.2764 no .
C6 H2 3.2750 no .
C7 H2 2.6100 no .
C8 H5 2.6137 no .
C9 H2 2.5148 no .
C9 H11 3.2635 no .
C9 H13 3.2663 no .
C10 H2 2.9088 no .
C10 H12 3.2519 no .
C11 H13 3.2570 no .
C13 H11 3.2565 no .
C14 H2 3.1271 no .
C14 H12 3.2423 no .
C15 H5 2.5776 no .
C15 H17 3.2658 no .
C15 H19 3.2658 no .
C16 H5 3.0807 no .
C16 H18 3.2452 no .
C17 H19 3.2549 no .
C19 H17 3.2544 no .
C20 H5 3.1279 no .
C20 H18 3.2503 no .
H11 H12 2.3279 no .
H12 H13 2.3234 no .
H17 H18 2.3281 no .
H18 H19 2.3331 no .
Cl1 H12 3.4016 no 2_567
Cl1 H13 2.9520 no 2_567
Cl1 H19 3.5801 no 3_656
Cl2 H5 3.0921 no 2_457
Cl2 H11 3.1881 no 2_467
Cl2 H17 3.2320 no 3_656
Cl2 H18 3.5216 no 3_656
Cl4 H12 3.2719 no 1_545
O1 H18 2.8321 no 3_656
O1 H19 3.1656 no 3_656
O2 H18 3.3856 no 3_656
O2 H19 3.3877 no 3_656
N1 H5 3.1025 no 3_657
N1 H12 3.1368 no 3_647
N2 H2 2.4755 no 3_647
N2 H17 3.2295 no 4_655
N2 H18 2.7740 no 4_655
C1 H17 3.5766 no 2_457
C2 H17 2.9252 no 2_457
C3 H17 3.0469 no 2_457
C7 H17 3.3238 no 2_457
C8 H2 3.2940 no 3_647
C8 H18 3.3959 no 4_655
C9 H18 3.3867 no 3_656
C10 H13 3.2446 no 2_567
C11 H13 3.0140 no 2_567
C11 H19 3.1135 no 1_565
C12 H19 2.8484 no 1_565
C13 H11 3.1915 no 2_467
C14 H11 3.5713 no 2_467
C14 H17 3.3824 no 3_656
C18 H11 3.1997 no 1_545
C19 H11 3.1622 no 1_545
C19 H12 2.8974 no 1_545
C20 H12 3.3301 no 1_545
H2 N2 2.4755 no 3_657
H2 C8 3.2940 no 3_657
H2 H17 2.9454 no 2_457
H5 Cl2 3.0921 no 2_557
H5 N1 3.1025 no 3_647
H11 Cl2 3.1881 no 2_567
H11 C13 3.1915 no 2_567
H11 C14 3.5713 no 2_567
H11 C18 3.1997 no 1_565
H11 C19 3.1622 no 1_565
H11 H13 2.5099 no 2_567
H11 H18 2.9283 no 1_565
H11 H19 2.8897 no 1_565
H12 Cl1 3.4016 no 2_467
H12 Cl4 3.2719 no 1_565
H12 N1 3.1368 no 3_657
H12 C19 2.8974 no 1_565
H12 C20 3.3301 no 1_565
H12 H19 2.4014 no 1_565
H13 Cl1 2.9520 no 2_467
H13 C10 3.2446 no 2_467
H13 C11 3.0140 no 2_467
H13 H11 2.5099 no 2_467
H17 Cl2 3.2320 no 3_646
H17 N2 3.2295 no 4_654
H17 C1 3.5766 no 2_557
H17 C2 2.9252 no 2_557
H17 C3 3.0469 no 2_557
H17 C7 3.3238 no 2_557
H17 C14 3.3824 no 3_646
H17 H2 2.9454 no 2_557
H18 Cl2 3.5216 no 3_646
H18 O1 2.8321 no 3_646
H18 O2 3.3856 no 3_646
H18 N2 2.7740 no 4_654
H18 C8 3.3959 no 4_654
H18 C9 3.3867 no 3_646
H18 H11 2.9283 no 1_545
H19 Cl1 3.5801 no 3_646
H19 O1 3.1656 no 3_646
H19 O2 3.3877 no 3_646
H19 C11 3.1135 no 1_545
H19 C12 2.8484 no 1_545
H19 H11 2.8897 no 1_545
H19 H12 2.4014 no 1_545

loop_
_geom_torsion_atom_site_label_1
_geom_torsion_atom_site_label_2
_geom_torsion_atom_site_label_3
_geom_torsion_atom_site_label_4
_geom_torsion
_geom_torsion_publ_flag
C1 O1 C9 C10 79.87(15) no
C1 O1 C9 C14 -105.18(14) no
C9 O1 C1 C2 7.9(2) no
C9 O1 C1 C6 -172.21(11) no
C6 O2 C15 C16 -77.54(16) no
C6 O2 C15 C20 108.07(14) no
C15 O2 C6 C1 163.65(11) no
C15 O2 C6 C5 -17.2(2) no
O1 C1 C2 C3 179.84(12) no
O1 C1 C6 O2 0.52(18) no
O1 C1 C6 C5 -178.65(11) no
C2 C1 C6 O2 -179.57(12) no
C2 C1 C6 C5 1.3(2) no
C6 C1 C2 C3 -0.0(2) no
C1 C2 C3 C4 -1.3(2) no
C1 C2 C3 C7 178.45(12) no
C2 C3 C4 C5 1.4(2) no
C2 C3 C4 C8 -179.63(12) no
C7 C3 C4 C5 -178.30(12) no
C7 C3 C4 C8 0.6(2) no
C3 C4 C5 C6 -0.2(2) no
C8 C4 C5 C6 -179.18(12) no
C4 C5 C6 O2 179.82(12) no
C4 C5 C6 C1 -1.1(2) no
O1 C9 C10 Cl1 -2.39(19) no
O1 C9 C10 C11 177.42(11) no
O1 C9 C14 Cl2 2.10(18) no
O1 C9 C14 C13 -177.07(10) no
C10 C9 C14 Cl2 177.09(11) no
C10 C9 C14 C13 -2.1(2) no
C14 C9 C10 Cl1 -177.32(11) no
C14 C9 C10 C11 2.5(2) no
Cl1 C10 C11 C12 179.47(11) no
C9 C10 C11 C12 -0.3(3) no
C10 C11 C12 C13 -2.3(3) no
C11 C12 C13 C14 2.7(3) no
C12 C13 C14 Cl2 -179.69(13) no
C12 C13 C14 C9 -0.5(3) no
O2 C15 C16 Cl3 3.82(19) no
O2 C15 C16 C17 -176.07(11) no
O2 C15 C20 Cl4 -6.29(18) no
O2 C15 C20 C19 173.29(11) no
C16 C15 C20 Cl4 179.20(11) no
C16 C15 C20 C19 -1.2(2) no
C20 C15 C16 Cl3 178.27(11) no
C20 C15 C16 C17 -1.6(2) no
Cl3 C16 C17 C18 -177.38(10) no
C15 C16 C17 C18 2.5(3) no
C16 C17 C18 C19 -0.5(3) no
C17 C18 C19 C20 -2.3(3) no
C18 C19 C20 Cl4 -177.26(12) no
C18 C19 C20 C15 3.2(2) no
